data_7204600
loop_
_publ_author_name
'Villaescusa, Luis A.'
'Bull, Ivor'
'Wheatley, Paul S.'
'Lightfoot, Philip'
'Morris, Russell E.'

_publ_section_title
;
 The location of fluoride and organic guests in ?as-made? pure silica
 zeolites FER and CHA
;
_journal_issue 8
_journal_name_full 'Journal of Materials Chemistry'
_journal_page_first 1978
_journal_paper_doi 10.1039/b300728f
_journal_volume 13
_journal_year 2003
_chemical_compound_source 'synthesis as described'
_chemical_formula_moiety 'C39 H24 F3 N3 O72 Si36'
_chemical_formula_structural 'C39 H24 F3 N3 O72 Si36'
_chemical_formula_sum 'C39 H24 F3 N3 O72 Si36'
_chemical_formula_weight 2754.85
_chemical_name_systematic
;
?
;
_space_group_IT_number 166
_symmetry_cell_setting trigonal
_symmetry_Int_Tables_number 166
_symmetry_space_group_name_Hall '-R 3 2"'
_symmetry_space_group_name_H-M 'R -3 m :H'
_atom_sites_solution_hydrogens geom
_atom_sites_solution_primary direct
_atom_sites_solution_secondary difmap
_audit_conform_dict_location ftp://ftp.iucr.org/pub/cif_core.dic
_audit_conform_dict_name cif_core.dic
_audit_conform_dict_version 2.2
_audit_creation_date 2002-02-18T16:31:43-00:00
_audit_creation_method 'WinGX routine CIF_UPDATE'
_cell_angle_alpha 90
_cell_angle_beta 90
_cell_angle_gamma 120
_cell_formula_units_Z 1
_cell_length_a 13.4902(10)
_cell_length_b 13.4902(9)
_cell_length_c 14.7578(11)
_cell_measurement_temperature 150(2)
_cell_measurement_theta_max 30.09
_cell_measurement_theta_min 2.22
_cell_measurement_wavelength 0.6984
_cell_volume 2325.9(3)
_computing_molecular_graphics 'Ortep-3 for Windows (Farrugia, 1997)'
_computing_publication_material 'WinGX publication routines (Farrugia, 1999)'
_computing_structure_refinement 'SHELXL-97 (Sheldrick, 1997)'
_diffrn_ambient_temperature 150(2)
_diffrn_measured_fraction_theta_full 0.926
_diffrn_measured_fraction_theta_max 0.926
_diffrn_radiation_type synchrotron
_diffrn_radiation_wavelength 0.6984
_diffrn_reflns_av_R_equivalents 0.0260
_diffrn_reflns_av_unetI/netI 0.0169
_diffrn_reflns_limit_h_max 17
_diffrn_reflns_limit_h_min -18
_diffrn_reflns_limit_k_max 19
_diffrn_reflns_limit_k_min -8
_diffrn_reflns_limit_l_max 7
_diffrn_reflns_limit_l_min -20
_diffrn_reflns_number 3220
_diffrn_reflns_theta_full 30.09
_diffrn_reflns_theta_max 30.09
_diffrn_reflns_theta_min 2.22
_exptl_absorpt_coefficient_mu 0.61
_exptl_absorpt_correction_type none
_exptl_crystal_colour colourless
_exptl_crystal_density_diffrn 1.967
_exptl_crystal_density_method 'not measured'
_exptl_crystal_description prism
_exptl_crystal_F_000 1386
_exptl_crystal_size_max 0.02
_exptl_crystal_size_mid 0.02
_exptl_crystal_size_min 0.02
_refine_diff_density_max 0.686
_refine_diff_density_min -0.969
_refine_diff_density_rms 0.139
_refine_ls_extinction_method none
_refine_ls_goodness_of_fit_ref 1.17
_refine_ls_hydrogen_treatment mixed
_refine_ls_matrix_type full
_refine_ls_number_parameters 58
_refine_ls_number_reflns 809
_refine_ls_number_restraints 23
_refine_ls_restrained_S_all 1.156
_refine_ls_R_factor_all 0.0620
_refine_ls_R_factor_gt 0.0580
_refine_ls_shift/su_max 0.048
_refine_ls_shift/su_mean 0.005
_refine_ls_structure_factor_coef Fsqd
_refine_ls_weighting_details 'calc w=1/[\s^2^(Fo^2^)+(0.0877P)^2^+22.5326P] where P=(Fo^2^+2Fc^2^)/3'
_refine_ls_weighting_scheme calc
_refine_ls_wR_factor_gt 0.1658
_refine_ls_wR_factor_ref 0.1689
_reflns_number_gt 756
_reflns_number_total 809
_reflns_threshold_expression >2sigma(I)
_cod_data_source_file b300728f.txt
_cod_data_source_block CHA
_cod_original_sg_symbol_Hall '-R 3 m'
_cod_original_sg_symbol_H-M 'R -3 m'
_cod_database_code 7204600

loop_
_symmetry_equiv_pos_as_xyz
'x, y, z'
'-y, x-y, z'
'-x+y, -x, z'
'y, x, -z'
'x-y, -y, -z'
'-x, -x+y, -z'
'x+2/3, y+1/3, z+1/3'
'-y+2/3, x-y+1/3, z+1/3'
'-x+y+2/3, -x+1/3, z+1/3'
'y+2/3, x+1/3, -z+1/3'
'x-y+2/3, -y+1/3, -z+1/3'
'-x+2/3, -x+y+1/3, -z+1/3'
'x+1/3, y+2/3, z+2/3'
'-y+1/3, x-y+2/3, z+2/3'
'-x+y+1/3, -x+2/3, z+2/3'
'y+1/3, x+2/3, -z+2/3'
'x-y+1/3, -y+2/3, -z+2/3'
'-x+1/3, -x+y+2/3, -z+2/3'
'-x, -y, -z'
'y, -x+y, -z'
'x-y, x, -z'
'-y, -x, z'
'-x+y, y, z'
'x, x-y, z'
'-x+2/3, -y+1/3, -z+1/3'
'y+2/3, -x+y+1/3, -z+1/3'
'x-y+2/3, x+1/3, -z+1/3'
'-y+2/3, -x+1/3, z+1/3'
'-x+y+2/3, y+1/3, z+1/3'
'x+2/3, x-y+1/3, z+1/3'
'-x+1/3, -y+2/3, -z+2/3'
'y+1/3, -x+y+2/3, -z+2/3'
'x-y+1/3, x+2/3, -z+2/3'
'-y+1/3, -x+2/3, z+2/3'
'-x+y+1/3, y+2/3, z+2/3'
'x+1/3, x-y+2/3, z+2/3'

loop_
_atom_site_label
_atom_site_type_symbol
_atom_site_fract_x
_atom_site_fract_y
_atom_site_fract_z
_atom_site_U_iso_or_equiv
_atom_site_adp_type
_atom_site_occupancy
_atom_site_symmetry_multiplicity
_atom_site_calc_flag
_atom_site_refinement_flags
_atom_site_disorder_assembly
_atom_site_disorder_group
Si1 Si 0.43743(4) 0.10387(4) 0.72936(3) 0.01129(13) Uani 1 1 d . . .
O1 O 0.54681(10) 0.0936(2) 0.70241(15) 0.0174(4) Uani 1 2 d S . .
O2 O 0.3333 0.01383(16) 0.6667 0.0161(4) Uani 1 2 d S . .
O3 O 0.4610(2) 0.23050(11) 0.70828(17) 0.0224(5) Uani 1 2 d S . .
O4 O 0.40075(17) 0.06741(17) 0.8333 0.0189(5) Uani 1 2 d S . .
F1 F 0.5674(13) 0.3419(13) 0.8034(10) 0.021(3) Uiso 0.08 1 d P . .
C1 C 0.3333 -0.3333 0.6467(3) 0.039(3) Uiso 0.50 6 d SPD . .
C2 C 0.2694(4) -0.2694(4) 0.7846(4) 0.164(11) Uiso 0.50 2 d SPD . .
C3 C 0.3942(5) -0.2116(10) 0.8192(5) 0.091(5) Uiso 0.50 2 d SPD . .
C4 C 0.2704(3) -0.2704(3) 0.6788(4) 0.088(5) Uiso 0.50 2 d SPD . .
N1 N 0.3333 -0.3333 0.5439(4) 0.097(8) Uiso 0.50 6 d SPD . .
C5 C 0.3811(5) -0.4067(5) 0.5101(5) 0.115(8) Uiso 0.25 1 d PD . .

loop_
_atom_site_aniso_label
_atom_site_aniso_U_11
_atom_site_aniso_U_22
_atom_site_aniso_U_33
_atom_site_aniso_U_23
_atom_site_aniso_U_13
_atom_site_aniso_U_12
Si1 0.0128(2) 0.0126(2) 0.0108(3) 0.00081(15) 0.00083(16) 0.00808(14)
O1 0.0124(6) 0.0221(11) 0.0210(9) -0.0004(8) -0.0002(4) 0.0110(5)
O2 0.0145(9) 0.0177(7) 0.0152(8) -0.0030(4) -0.0060(7) 0.0072(5)
O3 0.0262(11) 0.0122(6) 0.0334(11) 0.0061(5) 0.0122(10) 0.0131(6)
O4 0.0219(5) 0.0219(5) 0.0089(8) -0.0006(4) 0.0006(4) 0.0082(7)

loop_
_atom_type_symbol
_atom_type_description
_atom_type_scat_dispersion_real
_atom_type_scat_dispersion_imag
_atom_type_scat_source
C C 0.0033 0.0016 'International Tables Vol C Tables 4.2.6.8 and 6.1.1.4'
H H 0 0 'International Tables Vol C Tables 4.2.6.8 and 6.1.1.4'
F F 0.0171 0.0103 'International Tables Vol C Tables 4.2.6.8 and 6.1.1.4'
N N 0.0061 0.0033 'International Tables Vol C Tables 4.2.6.8 and 6.1.1.4'
O O 0.0106 0.006 'International Tables Vol C Tables 4.2.6.8 and 6.1.1.4'
Si Si 0.0817 0.0704 'International Tables Vol C Tables 4.2.6.8 and 6.1.1.4'

loop_
_geom_angle_atom_site_label_1
_geom_angle_atom_site_label_2
_geom_angle_atom_site_label_3
_geom_angle
_geom_angle_site_symmetry_1
_geom_angle_site_symmetry_3
_geom_angle_publ_flag
O1 Si1 O3 110.10(12) . . ?
O1 Si1 O4 111.48(9) . . ?
O3 Si1 O4 112.13(10) . . ?
O1 Si1 O2 106.61(10) . . ?
O3 Si1 O2 108.98(12) . . ?
O4 Si1 O2 107.32(9) . . ?
O1 Si1 F1 75.0(4) . 24 ?
O3 Si1 F1 67.1(5) . 24 ?
O4 Si1 F1 75.1(4) . 24 ?
O2 Si1 F1 176.0(5) . 24 ?
Si1 O1 Si1 149.90(16) 23_655 . ?
Si1 O2 Si1 142.93(15) . 12_556 ?
Si1 O3 Si1 149.98(17) . 24 ?
Si1 O4 Si1 144.34(16) 16_546 . ?

loop_
_geom_bond_atom_site_label_1
_geom_bond_atom_site_label_2
_geom_bond_distance
_geom_bond_site_symmetry_2
_geom_bond_publ_flag
Si1 O1 1.5995(8) . ?
Si1 O3 1.6041(8) . ?
Si1 O4 1.6117(9) . ?
Si1 O2 1.6117(9) . ?
Si1 F1 2.021(16) 24 ?
O1 Si1 1.5995(8) 23_655 ?
O2 Si1 1.6117(8) 12_556 ?
O3 Si1 1.6041(8) 24 ?
O4 Si1 1.6117(9) 16_546 ?
C1 C4 1.474(7) 25_546 ?
C1 C4 1.474(7) 26_556 ?
C1 C4 1.474(7) 27_446 ?
C1 N1 1.517(7) . ?
C1 C4 1.544(7) . ?
C1 C4 1.544(7) 3_655 ?
C1 C4 1.544(7) 2_545 ?
C2 N1 1.496(9) 25_546 ?
C2 C3 1.546(6) 2_545 ?
C2 C3 1.546(6) . ?
C2 C4 1.561(7) . ?
C3 C5 1.273(8) 11_446 ?
C3 C5 1.272(8) 25_546 ?
C3 N1 1.488(11) 25_546 ?
C3 C2 1.546(6) 3_655 ?
C3 C5 1.572(9) 27_446 ?
C3 C5 1.571(9) 10_546 ?
C4 C1 1.474(7) 25_546 ?
C4 C4 1.512(7) 26_556 ?
C4 C4 1.512(7) 27_446 ?
N1 C2 1.496(9) 25_546 ?
N1 C2 1.496(9) 26_556 ?
N1 C2 1.496(9) 27_446 ?
N1 C3 1.488(11) 26_556 ?
N1 C3 1.488(11) 25_546 ?
N1 C3 1.488(11) 27_446 ?
N1 C5 1.510(7) 3_655 ?
N1 C5 1.510(7) 23_655 ?
N1 C5 1.510(7) 24_545 ?
N1 C5 1.510(7) 2_545 ?
N1 C5 1.510(7) 22 ?
N1 C5 1.510(7) . ?
C5 C3 1.572(9) 26_556 ?
